data_4503908
loop_
_publ_author_name
'Beer, Leanne'
'Mandal, Swadhin K.'
'Reed, Robert W.'
'Oakley, Richard T.'
'Tham, Fook S.'
'Donnadieu, Bruno'
'Haddon, Robert C.'

_publ_section_title
;
 The First Electronically Stabilized Phenalenyl Radical:&#x00A0; Effect of
 Substituents on Solution Chemistry and Solid-State Structure
;
_journal_issue 4
_journal_name_full 'Crystal Growth &amp; Design'
_journal_page_first 802
_journal_paper_doi 10.1021/cg0603366
_journal_volume 7
_journal_year 2007
_chemical_formula_sum 'C15 H13 O2 P S4'
_chemical_formula_weight 384.46
_chemical_name_systematic
;

 ?

;
_space_group_IT_number 14
_symmetry_cell_setting monoclinic
_symmetry_space_group_name_Hall '-P 2yn'
_symmetry_space_group_name_H-M 'P 1 21/n 1'
_atom_sites_solution_hydrogens geom
_atom_sites_solution_primary direct
_atom_sites_solution_secondary difmap
_audit_creation_method SHELXL-97
_cell_angle_alpha 90.00
_cell_angle_beta 90.2280(10)
_cell_angle_gamma 90.00
_cell_formula_units_Z 4
_cell_length_a 6.8553(3)
_cell_length_b 20.9286(8)
_cell_length_c 11.2302(4)
_cell_measurement_reflns_used 5474
_cell_measurement_temperature 100(2)
_cell_measurement_theta_max 29.68
_cell_measurement_theta_min 2.66
_cell_volume 1611.20(11)
_computing_cell_refinement 'Bruker SMART'
_computing_data_collection 'Bruker SMART'
_computing_data_reduction 'Bruker SAINT'
_computing_molecular_graphics 'Bruker SHELXTL'
_computing_publication_material 'Bruker SHELXTL'
_computing_structure_refinement 'SHELXL-97 (Sheldrick, 1997)'
_computing_structure_solution 'SHELXS-97 (Sheldrick, 1990)'
_diffrn_ambient_temperature 100(2)
_diffrn_measured_fraction_theta_full 0.997
_diffrn_measured_fraction_theta_max 0.997
_diffrn_measurement_device_type 'CCD area detector'
_diffrn_measurement_method 'phi and omega scans'
_diffrn_radiation_monochromator graphite
_diffrn_radiation_source 'Normal-focus sealed tube'
_diffrn_radiation_type MoK\a
_diffrn_radiation_wavelength 0.71073
_diffrn_reflns_av_R_equivalents 0.0419
_diffrn_reflns_av_sigmaI/netI 0.0352
_diffrn_reflns_limit_h_max 9
_diffrn_reflns_limit_h_min -9
_diffrn_reflns_limit_k_max 29
_diffrn_reflns_limit_k_min -29
_diffrn_reflns_limit_l_max 16
_diffrn_reflns_limit_l_min -16
_diffrn_reflns_number 25363
_diffrn_reflns_theta_full 30.51
_diffrn_reflns_theta_max 30.51
_diffrn_reflns_theta_min 1.95
_exptl_absorpt_coefficient_mu 0.691
_exptl_absorpt_correction_T_max 0.9776
_exptl_absorpt_correction_T_min 0.7860
_exptl_absorpt_correction_type multi-scan
_exptl_absorpt_process_details 'Bruker SADABS'
_exptl_crystal_colour black
_exptl_crystal_density_diffrn 1.585
_exptl_crystal_density_meas 0
_exptl_crystal_density_method 'not measured'
_exptl_crystal_description 'thin needle frag'
_exptl_crystal_F_000 792
_exptl_crystal_size_max 0.37
_exptl_crystal_size_mid 0.08
_exptl_crystal_size_min 0.03
_refine_diff_density_max 0.614
_refine_diff_density_min -0.274
_refine_diff_density_rms 0.086
_refine_ls_extinction_method none
_refine_ls_goodness_of_fit_ref 1.054
_refine_ls_hydrogen_treatment mixed
_refine_ls_matrix_type full
_refine_ls_number_parameters 214
_refine_ls_number_reflns 4902
_refine_ls_number_restraints 0
_refine_ls_restrained_S_all 1.054
_refine_ls_R_factor_all 0.0513
_refine_ls_R_factor_gt 0.0369
_refine_ls_shift/su_max 0.001
_refine_ls_shift/su_mean 0.000
_refine_ls_structure_factor_coef Fsqd
_refine_ls_weighting_details 'calc w=1/[\s^2^(Fo^2^)+(0.0475P)^2^+0.7268P] where P=(Fo^2^+2Fc^2^)/3'
_refine_ls_weighting_scheme calc
_refine_ls_wR_factor_gt 0.0901
_refine_ls_wR_factor_ref 0.0952
_reflns_number_gt 3882
_reflns_number_total 4902
_reflns_threshold_expression >2sigma(I)
_cod_data_source_file cg0603366si20060605_092210.cif
_cod_data_source_block rh94_0m
_cod_depositor_comments
;
The following automatic conversions were performed:

'_symmetry_cell_setting' value 'Monoclinic' changed to 'monoclinic'
according to /home/saulius/struct/CIF-dictionaries/cif_core.dic
dictionary named 'cif_core.dic' version 2.4.1 from 2010-06-29.

Automatic conversion script
Id: cif_fix_values 1715 2011-07-08 13:25:40Z adriana 
;
_cod_original_sg_symbol_H-M P2(1)/n
_cod_database_code 4503908

loop_
_symmetry_equiv_pos_as_xyz
'x, y, z'
'-x+1/2, y+1/2, -z+1/2'
'-x, -y, -z'
'x-1/2, -y-1/2, z-1/2'

loop_
_atom_site_label
_atom_site_type_symbol
_atom_site_fract_x
_atom_site_fract_y
_atom_site_fract_z
_atom_site_U_iso_or_equiv
_atom_site_adp_type
_atom_site_occupancy
_atom_site_symmetry_multiplicity
_atom_site_calc_flag
_atom_site_refinement_flags
S1 S 0.72219(6) 0.01609(2) 1.33913(4) 0.01782(10) Uani 1 1 d .
C1 C 0.7437(2) -0.02282(8) 1.20555(15) 0.0156(3) Uani 1 1 d .
C2 C 0.7490(3) -0.09008(8) 1.19206(16) 0.0183(3) Uani 1 1 d .
H2 H 0.7466 -0.1173 1.2597 0.016(5) Uiso 1 1 calc R
C3 C 0.7578(3) -0.11511(8) 1.07897(16) 0.0188(3) Uani 1 1 d .
H3 H 0.7621 -0.1602 1.0697 0.023(6) Uiso 1 1 calc R
C3A C 0.7607(2) -0.07568(8) 0.97455(15) 0.0171(3) Uani 1 1 d .
C4 C 0.7686(3) -0.10039(9) 0.85846(16) 0.0206(4) Uani 1 1 d .
H4 H 0.7753 -0.1453 0.8464 0.042(7) Uiso 1 1 calc R
C5 C 0.7667(3) -0.05943(9) 0.76108(16) 0.0217(4) Uani 1 1 d .
H5 H 0.7709 -0.0768 0.6829 0.031(6) Uiso 1 1 calc R
C6 C 0.7586(3) 0.00650(9) 0.77594(15) 0.0202(4) Uani 1 1 d .
H6 H 0.7569 0.0335 0.7080 0.026(6) Uiso 1 1 calc R
C6A C 0.7530(2) 0.03355(9) 0.89024(15) 0.0169(3) Uani 1 1 d .
C7 C 0.7433(3) 0.10082(9) 0.91211(16) 0.0197(3) Uani 1 1 d .
H7 H 0.7398 0.1291 0.8460 0.025(6) Uiso 1 1 calc R
C8 C 0.7389(3) 0.12601(9) 1.02492(16) 0.0199(3) Uani 1 1 d .
H8 H 0.7339 0.1709 1.0369 0.025(6) Uiso 1 1 calc R
C9 C 0.7419(2) 0.08350(8) 1.12331(15) 0.0166(3) Uani 1 1 d .
C9A C 0.7478(2) 0.01719(8) 1.10519(14) 0.0142(3) Uani 1 1 d .
C9B C 0.7544(2) -0.00863(8) 0.98937(15) 0.0147(3) Uani 1 1 d .
S2 S 0.73109(7) 0.10685(2) 1.26926(4) 0.01848(10) Uani 1 1 d .
P1' P 0.58619(7) 0.19682(2) 0.57768(4) 0.01838(11) Uani 1 1 d .
S1' S 0.51970(7) 0.10672(2) 0.54204(4) 0.02269(11) Uani 1 1 d .
S2' S 0.43713(7) 0.24102(2) 0.70171(4) 0.02403(11) Uani 1 1 d .
O1' O 0.8116(2) 0.20424(8) 0.61415(13) 0.0340(4) Uani 1 1 d .
C1' C 0.9615(3) 0.17707(15) 0.5395(2) 0.0421(6) Uani 1 1 d .
H1'1 H 0.9415 0.1308 0.5328 0.049(8) Uiso 1 1 calc R
H1'2 H 1.0899 0.1855 0.5748 0.052(8) Uiso 1 1 calc R
H1'3 H 0.9547 0.1965 0.4601 0.040(7) Uiso 1 1 calc R
O2' O 0.5912(2) 0.23610(7) 0.45484(12) 0.0262(3) Uani 1 1 d .
C2' C 0.4302(3) 0.23326(10) 0.37261(17) 0.0273(4) Uani 1 1 d .
H2'1 H 0.4072 0.1888 0.3493 0.032(6) Uiso 1 1 calc R
H2'2 H 0.4607 0.2587 0.3018 0.054(8) Uiso 1 1 calc R
H2'3 H 0.3130 0.2504 0.4107 0.031(6) Uiso 1 1 calc R

loop_
_atom_site_aniso_label
_atom_site_aniso_U_11
_atom_site_aniso_U_22
_atom_site_aniso_U_33
_atom_site_aniso_U_23
_atom_site_aniso_U_13
_atom_site_aniso_U_12
S1 0.0235(2) 0.0166(2) 0.01340(19) -0.00004(15) 0.00244(15) 0.00048(16)
C1 0.0148(7) 0.0173(8) 0.0146(7) -0.0009(6) 0.0017(6) 0.0003(6)
C2 0.0211(8) 0.0150(8) 0.0188(8) 0.0017(6) 0.0023(6) 0.0007(6)
C3 0.0205(8) 0.0143(8) 0.0216(9) -0.0005(6) 0.0025(7) 0.0016(6)
C3A 0.0163(7) 0.0175(8) 0.0176(8) -0.0013(6) 0.0009(6) 0.0009(6)
C4 0.0201(8) 0.0213(9) 0.0205(9) -0.0059(7) 0.0007(7) 0.0009(7)
C5 0.0190(8) 0.0310(10) 0.0152(8) -0.0061(7) -0.0002(6) -0.0008(7)
C6 0.0175(8) 0.0295(10) 0.0134(8) 0.0018(7) -0.0001(6) -0.0006(7)
C6A 0.0144(7) 0.0203(8) 0.0160(8) 0.0013(6) -0.0002(6) -0.0006(6)
C7 0.0204(8) 0.0208(9) 0.0178(8) 0.0044(7) 0.0007(6) -0.0011(7)
C8 0.0247(9) 0.0140(8) 0.0209(9) 0.0024(6) 0.0008(7) -0.0020(6)
C9 0.0170(8) 0.0158(8) 0.0168(8) 0.0000(6) 0.0015(6) -0.0009(6)
C9A 0.0123(7) 0.0156(8) 0.0148(7) 0.0000(6) 0.0004(6) -0.0014(6)
C9B 0.0128(7) 0.0178(8) 0.0136(7) -0.0010(6) 0.0001(6) -0.0010(6)
S2 0.0247(2) 0.0150(2) 0.0157(2) -0.00190(15) 0.00184(16) -0.00056(16)
P1' 0.0239(2) 0.0184(2) 0.0129(2) 0.00154(16) -0.00175(16) -0.00345(17)
S1' 0.0352(3) 0.0148(2) 0.0181(2) 0.00113(16) 0.00774(18) 0.00038(17)
S2' 0.0352(3) 0.0168(2) 0.0201(2) -0.00222(16) 0.00144(18) -0.00035(18)
O1' 0.0238(7) 0.0558(10) 0.0223(7) -0.0084(7) -0.0038(6) -0.0062(7)
C1' 0.0238(10) 0.0749(19) 0.0276(11) -0.0057(11) -0.0013(8) -0.0031(11)
O2' 0.0390(8) 0.0226(7) 0.0169(6) 0.0053(5) -0.0038(6) -0.0107(6)
C2' 0.0418(11) 0.0238(10) 0.0164(8) 0.0013(7) -0.0052(8) 0.0082(8)

loop_
_atom_type_symbol
_atom_type_description
_atom_type_scat_dispersion_real
_atom_type_scat_dispersion_imag
_atom_type_scat_source
C C 0.0033 0.0016 'International Tables Vol C Tables 4.2.6.8 and 6.1.1.4'
H H 0.0000 0.0000 'International Tables Vol C Tables 4.2.6.8 and 6.1.1.4'
O O 0.0106 0.0060 'International Tables Vol C Tables 4.2.6.8 and 6.1.1.4'
P P 0.1023 0.0942 'International Tables Vol C Tables 4.2.6.8 and 6.1.1.4'
S S 0.1246 0.1234 'International Tables Vol C Tables 4.2.6.8 and 6.1.1.4'

loop_
_geom_angle_atom_site_label_1
_geom_angle_atom_site_label_2
_geom_angle_atom_site_label_3
_geom_angle
C1 S1 S2 95.86(6)
C9A C1 C2 120.41(15)
C9A C1 S1 114.91(13)
C2 C1 S1 124.63(13)
C3 C2 C1 118.60(16)
C2 C3 C3A 122.45(16)
C4 C3A C9B 118.45(16)
C4 C3A C3 123.24(16)
C9B C3A C3 118.31(15)
C5 C4 C3A 120.22(17)
C4 C5 C6 121.18(17)
C5 C6 C6A 120.73(16)
C6 C6A C9B 117.77(16)
C6 C6A C7 123.73(16)
C9B C6A C7 118.49(16)
C8 C7 C6A 122.52(16)
C7 C8 C9 118.53(16)
C9A C9 C8 120.51(16)
C9A C9 S2 114.99(13)
C8 C9 S2 124.47(14)
C9 C9A C1 118.21(15)
C9 C9A C9B 120.94(15)
C1 C9A C9B 120.85(15)
C9A C9B C3A 119.37(15)
C9A C9B C6A 119.00(15)
C3A C9B C6A 121.64(15)
C9 S2 S1 95.92(6)
O1' P1' O2' 98.37(8)
O1' P1' S2' 106.07(6)
O2' P1' S2' 112.42(6)
O1' P1' S1' 111.38(7)
O2' P1' S1' 108.63(6)
S2' P1' S1' 118.17(3)
C1' O1' P1' 119.98(13)
C2' O2' P1' 120.75(12)

loop_
_geom_bond_atom_site_label_1
_geom_bond_atom_site_label_2
_geom_bond_distance
S1 C1 1.7138(17)
S1 S2 2.0561(6)
C1 C9A 1.404(2)
C1 C2 1.416(2)
C2 C3 1.375(2)
C3 C3A 1.434(2)
C3A C4 1.404(2)
C3A C9B 1.414(2)
C4 C5 1.390(3)
C5 C6 1.391(3)
C6 C6A 1.404(2)
C6A C9B 1.421(2)
C6A C7 1.431(3)
C7 C8 1.373(3)
C8 C9 1.419(2)
C9 C9A 1.403(2)
C9 S2 1.7122(18)
C9A C9B 1.409(2)
P1' O1' 1.6047(15)
P1' O2' 1.6064(13)
P1' S2' 1.9625(7)
P1' S1' 1.9803(6)
O1' C1' 1.446(3)
O2' C2' 1.438(2)

loop_
_geom_torsion_atom_site_label_1
_geom_torsion_atom_site_label_2
_geom_torsion_atom_site_label_3
_geom_torsion_atom_site_label_4
_geom_torsion
S2 S1 C1 C9A -3.25(13)
S2 S1 C1 C2 179.39(14)
C9A C1 C2 C3 -0.2(2)
S1 C1 C2 C3 177.06(13)
C1 C2 C3 C3A -0.3(3)
C2 C3 C3A C4 -179.66(17)
C2 C3 C3A C9B 0.0(3)
C9B C3A C4 C5 -1.1(3)
C3 C3A C4 C5 178.56(17)
C3A C4 C5 C6 0.6(3)
C4 C5 C6 C6A 0.2(3)
C5 C6 C6A C9B -0.4(2)
C5 C6 C6A C7 -179.58(17)
C6 C6A C7 C8 -179.67(17)
C9B C6A C7 C8 1.2(3)
C6A C7 C8 C9 -0.7(3)
C7 C8 C9 C9A -0.5(3)
C7 C8 C9 S2 -178.31(14)
C8 C9 C9A C1 -177.82(16)
S2 C9 C9A C1 0.2(2)
C8 C9 C9A C9B 1.1(2)
S2 C9 C9A C9B 179.18(12)
C2 C1 C9A C9 179.89(16)
S1 C1 C9A C9 2.4(2)
C2 C1 C9A C9B 0.9(2)
S1 C1 C9A C9B -176.54(12)
C9 C9A C9B C3A 179.84(16)
C1 C9A C9B C3A -1.2(2)
C9 C9A C9B C6A -0.6(2)
C1 C9A C9B C6A 178.29(15)
C4 C3A C9B C9A -179.56(15)
C3 C3A C9B C9A 0.8(2)
C4 C3A C9B C6A 0.9(2)
C3 C3A C9B C6A -178.75(15)
C6 C6A C9B C9A -179.68(15)
C7 C6A C9B C9A -0.5(2)
C6 C6A C9B C3A -0.2(2)
C7 C6A C9B C3A 179.03(16)
C9A C9 S2 S1 -2.13(13)
C8 C9 S2 S1 175.84(15)
C1 S1 S2 C9 2.83(8)
O2' P1' O1' C1' -63.11(19)
S2' P1' O1' C1' -179.44(17)
S1' P1' O1' C1' 50.74(19)
O1' P1' O2' C2' 167.40(15)
S2' P1' O2' C2' -81.29(14)
S1' P1' O2' C2' 51.40(15)

loop_
_cod_related_entry_id
_cod_related_entry_database
_cod_related_entry_code
1 ChemSpider 30661438
